data_7712624
loop_
_publ_author_name
'Wedal, Justin C.'
'Ziller, Joseph W.'
'Evans, William J.'

_publ_section_title
;
 Trimethyltriazacyclohexane Coordination Chemistry of Simple Rare-Earth
 Metal Salts
;
_journal_name_full 'Dalton Transactions'
_journal_paper_doi 10.1039/D3DT00242J
_journal_year 2023
_chemical_formula_sum 'C13 H29 I3 La N3 O'
_chemical_formula_weight 763.00
_space_group_crystal_system orthorhombic
_space_group_IT_number 33
_space_group_name_Hall 'P 2c -2n'
_space_group_name_H-M_alt 'P n a 21'
_atom_sites_solution_hydrogens geom
_atom_sites_solution_primary direct
_atom_sites_solution_secondary difmap
_audit_creation_method SHELXL-2014/7
_audit_update_record
;
2023-01-16 deposited with the CCDC.	2023-03-14 downloaded from the CCDC.
;
_cell_angle_alpha 90
_cell_angle_beta 90
_cell_angle_gamma 90
_cell_formula_units_Z 4
_cell_length_a 16.0712(13)
_cell_length_b 10.0909(8)
_cell_length_c 13.2624(10)
_cell_measurement_reflns_used 9938
_cell_measurement_temperature 93(2)
_cell_measurement_theta_max 30.40
_cell_measurement_theta_min 2.38
_cell_volume 2150.8(3)
_computing_cell_refinement 'Bruker SAINT 8.34a, 2013'
_computing_data_collection 'Bruker APEX2 2014.11-0, 2014'
_computing_data_reduction 'Bruker SAINT 8.34a, 2013'
_computing_molecular_graphics 'Bruker SHELXTL'
_computing_publication_material 'Bruker SHELXTL'
_computing_structure_refinement 'SHELXL-2014/7 (Sheldrick, 2014)'
_computing_structure_solution 'Bruker SHELXTL 2014/4'
_diffrn_ambient_temperature 93(2)
_diffrn_measured_fraction_theta_full 1.000
_diffrn_measured_fraction_theta_max 0.995
_diffrn_measurement_device_type 'Bruker SMART APEX II CCD'
_diffrn_measurement_method '\f and \w scans'
_diffrn_radiation_type MoK\a
_diffrn_radiation_wavelength 0.71073
_diffrn_reflns_av_R_equivalents 0.0369
_diffrn_reflns_av_unetI/netI 0.0462
_diffrn_reflns_Laue_measured_fraction_full 1.000
_diffrn_reflns_Laue_measured_fraction_max 0.995
_diffrn_reflns_limit_h_max 22
_diffrn_reflns_limit_h_min -22
_diffrn_reflns_limit_k_max 14
_diffrn_reflns_limit_k_min -14
_diffrn_reflns_limit_l_max 18
_diffrn_reflns_limit_l_min -18
_diffrn_reflns_number 25962
_diffrn_reflns_point_group_measured_fraction_full 1.000
_diffrn_reflns_point_group_measured_fraction_max 0.996
_diffrn_reflns_theta_full 25.242
_diffrn_reflns_theta_max 30.510
_diffrn_reflns_theta_min 2.383
_diffrn_source 'fine-focus sealed tube'
_exptl_absorpt_coefficient_mu 6.295
_exptl_absorpt_correction_T_max 0.4330
_exptl_absorpt_correction_T_min 0.3064
_exptl_absorpt_correction_type multi-scan
_exptl_absorpt_process_details 'Bruker SADABS 2014/5'
_exptl_crystal_colour colorless
_exptl_crystal_density_diffrn 2.356
_exptl_crystal_density_meas ?
_exptl_crystal_density_method not_measured
_exptl_crystal_description prism
_exptl_crystal_F_000 1408
_exptl_crystal_size_max 0.184
_exptl_crystal_size_mid 0.165
_exptl_crystal_size_min 0.082
_refine_diff_density_max 3.879
_refine_diff_density_min -1.764
_refine_diff_density_rms 0.235
_refine_ls_abs_structure_details
; 
 Refined as a perfect inversion twin. 
;
_refine_ls_abs_structure_Flack 0.5
_refine_ls_extinction_method none
_refine_ls_goodness_of_fit_ref 1.021
_refine_ls_hydrogen_treatment constr
_refine_ls_matrix_type full
_refine_ls_number_parameters 193
_refine_ls_number_reflns 6364
_refine_ls_number_restraints 1
_refine_ls_restrained_S_all 1.021
_refine_ls_R_factor_all 0.0493
_refine_ls_R_factor_gt 0.0397
_refine_ls_shift/su_max 0.001
_refine_ls_shift/su_mean 0.000
_refine_ls_structure_factor_coef Fsqd
_refine_ls_weighting_details 'w=1/[\s^2^(Fo^2^)+(0.0446P)^2^+8.2419P] where P=(Fo^2^+2Fc^2^)/3'
_refine_ls_weighting_scheme calc
_refine_ls_wR_factor_gt 0.0837
_refine_ls_wR_factor_ref 0.0872
_reflns_Friedel_coverage 0.926
_reflns_Friedel_fraction_full 1.000
_reflns_Friedel_fraction_max 0.997
_reflns_number_gt 5660
_reflns_number_total 6364
_reflns_threshold_expression 'I > 2\s(I)'
_cod_data_source_file d3dt00242j2.cif
_cod_data_source_block jcw114
_cod_depositor_comments
;
The following automatic conversions were performed:

data item '_exptl_crystal_density_meas' value 'not_measured' was
changed to '?' -- the value is perceived as not measured.

Automatic conversion script
Id: cif_fix_values 7556 2019-12-06 15:28:31Z antanas 
;
_cod_database_code 7712624
_shelx_shelxl_version_number 2014/7
_shelx_space_group_comment
; 
The symmetry employed for this shelxl refinement is uniquely defined 
by the following loop, which should always be used as a source of 
symmetry information in preference to the above space-group names. 
They are only intended as comments. 
;
_shelx_estimated_absorpt_t_min 0.390
_shelx_estimated_absorpt_t_max 0.626
_exptl_absorpt_special_details
; 
Reflections not merged 
27344 Corrected reflections written to file jcw114s.hkl 
Estimated minimum and maximum transmission:  0.3064  0.4330 
The ratio (0.7076) of these values is more reliable than their absolute values! 
Additional spherical absorption correction applied with mu*r =  0.6000 
Lambda/2 correction factor = 0.00150 
;

loop_
_space_group_symop_operation_xyz
'x, y, z'
'-x, -y, z+1/2'
'x+1/2, -y+1/2, z'
'-x+1/2, y+1/2, z+1/2'

loop_
_atom_site_label
_atom_site_type_symbol
_atom_site_fract_x
_atom_site_fract_y
_atom_site_fract_z
_atom_site_U_iso_or_equiv
_atom_site_adp_type
_atom_site_occupancy
_atom_site_site_symmetry_order
_atom_site_calc_flag
_atom_site_refinement_flags_posn
_atom_site_refinement_flags_adp
_atom_site_refinement_flags_occupancy
_atom_site_disorder_assembly
_atom_site_disorder_group
La1 La 0.29596(3) 0.60288(5) 0.50683(5) 0.00858(10) Uani 1 1 d . . . . .
I1 I 0.22543(4) 0.31423(6) 0.54889(7) 0.02458(17) Uani 1 1 d . . . . .
I2 I 0.40994(4) 0.67750(7) 0.31984(5) 0.02101(16) Uani 1 1 d . . . . .
I3 I 0.38556(4) 0.69308(6) 0.70515(5) 0.01726(14) Uani 1 1 d . . . . .
O1 O 0.4209(4) 0.4350(6) 0.5032(6) 0.0162(13) Uani 1 1 d . . . . .
N1 N 0.1508(6) 0.6734(9) 0.6030(7) 0.0176(18) Uani 1 1 d . . . . .
N2 N 0.1673(6) 0.6406(9) 0.3830(7) 0.0167(18) Uani 1 1 d . . . . .
N3 N 0.2490(5) 0.8624(8) 0.4830(6) 0.0160(18) Uani 1 1 d . . . . .
C1 C 0.0769(6) 0.6595(11) 0.5357(8) 0.019(2) Uani 1 1 d . . . . .
H1A H 0.0333 0.6094 0.5722 0.023 Uiso 1 1 calc R U . . .
H1B H 0.0545 0.7490 0.5215 0.023 Uiso 1 1 calc R U . . .
C2 C 0.0933(7) 0.5917(11) 0.4377(8) 0.019(2) Uani 1 1 d . . . . .
H2A H 0.1004 0.4957 0.4506 0.023 Uiso 1 1 calc R U . . .
H2B H 0.0440 0.6026 0.3938 0.023 Uiso 1 1 calc R U . . .
C3 C 0.1834(7) 0.5511(12) 0.2960(8) 0.024(2) Uani 1 1 d . . . . .
H3A H 0.2212 0.5948 0.2485 0.036 Uiso 1 1 calc R U . . .
H3B H 0.1308 0.5308 0.2620 0.036 Uiso 1 1 calc R U . . .
H3C H 0.2088 0.4687 0.3202 0.036 Uiso 1 1 calc R U . . .
C4 C 0.1544(7) 0.7807(11) 0.3466(9) 0.023(2) Uani 1 1 d . . . . .
H4A H 0.1017 0.8147 0.3754 0.027 Uiso 1 1 calc R U . . .
H4B H 0.1481 0.7793 0.2724 0.027 Uiso 1 1 calc R U . . .
C5 C 0.2234(6) 0.8757(11) 0.3735(9) 0.021(2) Uani 1 1 d . . . . .
H5A H 0.2047 0.9676 0.3606 0.025 Uiso 1 1 calc R U . . .
H5B H 0.2722 0.8581 0.3298 0.025 Uiso 1 1 calc R U . . .
C6 C 0.3226(6) 0.9480(9) 0.4978(9) 0.019(2) Uani 1 1 d . . . . .
H6A H 0.3418 0.9406 0.5677 0.029 Uiso 1 1 calc R U . . .
H6B H 0.3077 1.0403 0.4835 0.029 Uiso 1 1 calc R U . . .
H6C H 0.3671 0.9199 0.4520 0.029 Uiso 1 1 calc R U . . .
C7 C 0.1803(7) 0.9083(10) 0.5492(10) 0.024(2) Uani 1 1 d . . . . .
H7A H 0.1295 0.9198 0.5080 0.029 Uiso 1 1 calc R U . . .
H7B H 0.1952 0.9959 0.5776 0.029 Uiso 1 1 calc R U . . .
C8 C 0.1616(8) 0.8154(11) 0.6339(8) 0.023(2) Uani 1 1 d . . . . .
H8A H 0.1100 0.8454 0.6678 0.028 Uiso 1 1 calc R U . . .
H8B H 0.2073 0.8207 0.6837 0.028 Uiso 1 1 calc R U . . .
C9 C 0.1364(7) 0.5962(12) 0.6967(9) 0.027(2) Uani 1 1 d . . . . .
H9A H 0.1379 0.5013 0.6812 0.040 Uiso 1 1 calc R U . . .
H9B H 0.0819 0.6193 0.7248 0.040 Uiso 1 1 calc R U . . .
H9C H 0.1800 0.6171 0.7459 0.040 Uiso 1 1 calc R U . . .
C10 C 0.4322(8) 0.3476(13) 0.4170(8) 0.029(3) Uani 1 1 d . . . . .
H10A H 0.4630 0.3938 0.3627 0.034 Uiso 1 1 calc R U . . .
H10B H 0.3776 0.3190 0.3902 0.034 Uiso 1 1 calc R U . . .
C11 C 0.4811(7) 0.2294(12) 0.4540(9) 0.024(2) Uani 1 1 d . . . . .
H11A H 0.5406 0.2377 0.4358 0.029 Uiso 1 1 calc R U . . .
H11B H 0.4590 0.1461 0.4251 0.029 Uiso 1 1 calc R U . . .
C12 C 0.4696(7) 0.2322(10) 0.5680(8) 0.017(2) Uani 1 1 d . . . . .
H12A H 0.4183 0.1852 0.5885 0.021 Uiso 1 1 calc R U . . .
H12B H 0.5179 0.1925 0.6032 0.021 Uiso 1 1 calc R U . . .
C13 C 0.4633(6) 0.3793(10) 0.5888(8) 0.017(2) Uani 1 1 d . . . . .
H13A H 0.4313 0.3957 0.6514 0.020 Uiso 1 1 calc R U . . .
H13B H 0.5193 0.4188 0.5962 0.020 Uiso 1 1 calc R U . . .

loop_
_atom_site_aniso_label
_atom_site_aniso_U_11
_atom_site_aniso_U_22
_atom_site_aniso_U_33
_atom_site_aniso_U_23
_atom_site_aniso_U_13
_atom_site_aniso_U_12
La1 0.00775(19) 0.0081(2) 0.00994(19) -0.0003(2) 0.0000(2) 0.00035(18)
I1 0.0159(3) 0.0114(3) 0.0464(4) 0.0045(3) -0.0011(3) 0.0000(2)
I2 0.0217(3) 0.0236(4) 0.0177(3) 0.0018(3) 0.0084(3) -0.0013(3)
I3 0.0185(3) 0.0187(3) 0.0146(3) -0.0044(3) -0.0055(2) 0.0007(2)
O1 0.015(3) 0.019(3) 0.014(3) 0.005(3) 0.003(3) 0.009(2)
N1 0.018(4) 0.017(4) 0.018(4) 0.000(3) 0.001(3) 0.000(4)
N2 0.021(4) 0.010(4) 0.019(4) 0.005(3) -0.002(4) -0.008(3)
N3 0.019(4) 0.008(4) 0.021(5) 0.002(3) -0.002(3) -0.005(3)
C1 0.003(4) 0.025(5) 0.030(6) 0.005(4) 0.004(4) -0.002(4)
C2 0.023(5) 0.017(5) 0.018(5) 0.006(4) -0.002(4) -0.002(4)
C3 0.030(6) 0.029(6) 0.013(5) -0.005(4) -0.006(4) 0.000(5)
C4 0.021(5) 0.024(6) 0.023(6) 0.008(4) -0.004(4) 0.007(4)
C5 0.014(5) 0.021(5) 0.028(6) 0.013(5) -0.003(4) 0.000(4)
C6 0.016(4) 0.013(4) 0.028(6) -0.001(5) 0.001(5) -0.001(4)
C7 0.021(5) 0.015(5) 0.036(6) -0.004(5) 0.008(5) 0.001(4)
C8 0.033(6) 0.021(6) 0.016(5) -0.008(4) 0.002(4) 0.010(5)
C9 0.026(6) 0.026(6) 0.028(6) 0.006(5) 0.014(5) 0.000(5)
C10 0.036(7) 0.039(7) 0.010(5) -0.006(5) 0.001(5) 0.023(6)
C11 0.022(5) 0.029(6) 0.020(6) -0.004(5) -0.003(5) 0.009(5)
C12 0.018(5) 0.017(5) 0.017(5) 0.005(4) 0.000(4) 0.000(4)
C13 0.015(5) 0.017(5) 0.020(5) 0.002(4) -0.004(4) 0.007(4)

loop_
_atom_type_symbol
_atom_type_description
_atom_type_scat_dispersion_real
_atom_type_scat_dispersion_imag
_atom_type_scat_source
C C 0.0033 0.0016 'International Tables Vol C Tables 4.2.6.8 and 6.1.1.4'
H H 0.0000 0.0000 'International Tables Vol C Tables 4.2.6.8 and 6.1.1.4'
I I -0.4742 1.8119 'International Tables Vol C Tables 4.2.6.8 and 6.1.1.4'
La La -0.2871 2.4523 'International Tables Vol C Tables 4.2.6.8 and 6.1.1.4'
N N 0.0061 0.0033 'International Tables Vol C Tables 4.2.6.8 and 6.1.1.4'
O O 0.0106 0.0060 'International Tables Vol C Tables 4.2.6.8 and 6.1.1.4'

loop_
_geom_angle_atom_site_label_1
_geom_angle_atom_site_label_2
_geom_angle_atom_site_label_3
_geom_angle
_geom_angle_site_symmetry_1
_geom_angle_site_symmetry_3
_geom_angle_publ_flag
O1 La1 N2 132.3(3) . . ?
O1 La1 N3 145.4(2) . . ?
N2 La1 N3 65.1(3) . . ?
O1 La1 N1 145.4(2) . . ?
N2 La1 N1 65.9(3) . . ?
N3 La1 N1 64.8(3) . . ?
O1 La1 I3 81.46(17) . . ?
N2 La1 I3 146.2(2) . . ?
N3 La1 I3 86.90(17) . . ?
N1 La1 I3 85.72(19) . . ?
O1 La1 I2 72.39(16) . . ?
N2 La1 I2 86.13(19) . . ?
N3 La1 I2 80.92(18) . . ?
N1 La1 I2 142.19(19) . . ?
I3 La1 I2 108.76(2) . . ?
O1 La1 I1 71.62(15) . . ?
N2 La1 I1 87.85(18) . . ?
N3 La1 I1 142.91(18) . . ?
N1 La1 I1 81.55(19) . . ?
I3 La1 I1 106.44(3) . . ?
I2 La1 I1 124.13(3) . . ?
C13 O1 C10 108.9(7) . . ?
C13 O1 La1 126.8(6) . . ?
C10 O1 La1 120.0(6) . . ?
C9 N1 C1 109.1(8) . . ?
C9 N1 C8 106.9(9) . . ?
C1 N1 C8 110.1(8) . . ?
C9 N1 La1 112.6(6) . . ?
C1 N1 La1 111.9(6) . . ?
C8 N1 La1 106.0(7) . . ?
C2 N2 C3 108.5(8) . . ?
C2 N2 C4 111.0(9) . . ?
C3 N2 C4 110.2(9) . . ?
C2 N2 La1 105.9(6) . . ?
C3 N2 La1 104.8(6) . . ?
C4 N2 La1 116.0(6) . . ?
C6 N3 C7 109.5(8) . . ?
C6 N3 C5 107.0(8) . . ?
C7 N3 C5 109.8(9) . . ?
C6 N3 La1 108.8(6) . . ?
C7 N3 La1 115.7(6) . . ?
C5 N3 La1 105.6(6) . . ?
C2 C1 N1 115.0(8) . . ?
C2 C1 H1A 108.5 . . ?
N1 C1 H1A 108.5 . . ?
C2 C1 H1B 108.5 . . ?
N1 C1 H1B 108.5 . . ?
H1A C1 H1B 107.5 . . ?
N2 C2 C1 114.6(9) . . ?
N2 C2 H2A 108.6 . . ?
C1 C2 H2A 108.6 . . ?
N2 C2 H2B 108.6 . . ?
C1 C2 H2B 108.6 . . ?
H2A C2 H2B 107.6 . . ?
N2 C3 H3A 109.5 . . ?
N2 C3 H3B 109.5 . . ?
H3A C3 H3B 109.5 . . ?
N2 C3 H3C 109.5 . . ?
H3A C3 H3C 109.5 . . ?
H3B C3 H3C 109.5 . . ?
N2 C4 C5 114.7(9) . . ?
N2 C4 H4A 108.6 . . ?
C5 C4 H4A 108.6 . . ?
N2 C4 H4B 108.6 . . ?
C5 C4 H4B 108.6 . . ?
H4A C4 H4B 107.6 . . ?
C4 C5 N3 111.7(8) . . ?
C4 C5 H5A 109.3 . . ?
N3 C5 H5A 109.3 . . ?
C4 C5 H5B 109.3 . . ?
N3 C5 H5B 109.3 . . ?
H5A C5 H5B 107.9 . . ?
N3 C6 H6A 109.5 . . ?
N3 C6 H6B 109.5 . . ?
H6A C6 H6B 109.5 . . ?
N3 C6 H6C 109.5 . . ?
H6A C6 H6C 109.5 . . ?
H6B C6 H6C 109.5 . . ?
N3 C7 C8 113.5(9) . . ?
N3 C7 H7A 108.9 . . ?
C8 C7 H7A 108.9 . . ?
N3 C7 H7B 108.9 . . ?
C8 C7 H7B 108.9 . . ?
H7A C7 H7B 107.7 . . ?
C7 C8 N1 114.7(9) . . ?
C7 C8 H8A 108.6 . . ?
N1 C8 H8A 108.6 . . ?
C7 C8 H8B 108.6 . . ?
N1 C8 H8B 108.6 . . ?
H8A C8 H8B 107.6 . . ?
N1 C9 H9A 109.5 . . ?
N1 C9 H9B 109.5 . . ?
H9A C9 H9B 109.5 . . ?
N1 C9 H9C 109.5 . . ?
H9A C9 H9C 109.5 . . ?
H9B C9 H9C 109.5 . . ?
O1 C10 C11 106.8(9) . . ?
O1 C10 H10A 110.4 . . ?
C11 C10 H10A 110.4 . . ?
O1 C10 H10B 110.4 . . ?
C11 C10 H10B 110.4 . . ?
H10A C10 H10B 108.6 . . ?
C10 C11 C12 104.2(9) . . ?
C10 C11 H11A 110.9 . . ?
C12 C11 H11A 110.9 . . ?
C10 C11 H11B 110.9 . . ?
C12 C11 H11B 110.9 . . ?
H11A C11 H11B 108.9 . . ?
C13 C12 C11 102.0(9) . . ?
C13 C12 H12A 111.4 . . ?
C11 C12 H12A 111.4 . . ?
C13 C12 H12B 111.4 . . ?
C11 C12 H12B 111.4 . . ?
H12A C12 H12B 109.2 . . ?
O1 C13 C12 105.7(8) . . ?
O1 C13 H13A 110.6 . . ?
C12 C13 H13A 110.6 . . ?
O1 C13 H13B 110.6 . . ?
C12 C13 H13B 110.6 . . ?
H13A C13 H13B 108.7 . . ?

loop_
_geom_bond_atom_site_label_1
_geom_bond_atom_site_label_2
_geom_bond_distance
_geom_bond_site_symmetry_2
_geom_bond_publ_flag
La1 O1 2.628(6) . ?
La1 N2 2.668(9) . ?
La1 N3 2.744(8) . ?
La1 N1 2.752(9) . ?
La1 I3 3.1337(9) . ?
La1 I2 3.1738(9) . ?
La1 I1 3.1749(9) . ?
O1 C13 1.438(12) . ?
O1 C10 1.455(13) . ?
N1 C9 1.484(14) . ?
N1 C1 1.493(13) . ?
N1 C8 1.501(14) . ?
N2 C2 1.478(13) . ?
N2 C3 1.488(14) . ?
N2 C4 1.509(14) . ?
N3 C6 1.478(12) . ?
N3 C7 1.484(14) . ?
N3 C5 1.515(14) . ?
C1 C2 1.491(15) . ?
C1 H1A 0.9900 . ?
C1 H1B 0.9900 . ?
C2 H2A 0.9900 . ?
C2 H2B 0.9900 . ?
C3 H3A 0.9800 . ?
C3 H3B 0.9800 . ?
C3 H3C 0.9800 . ?
C4 C5 1.509(15) . ?
C4 H4A 0.9900 . ?
C4 H4B 0.9900 . ?
C5 H5A 0.9900 . ?
C5 H5B 0.9900 . ?
C6 H6A 0.9800 . ?
C6 H6B 0.9800 . ?
C6 H6C 0.9800 . ?
C7 C8 1.493(17) . ?
C7 H7A 0.9900 . ?
C7 H7B 0.9900 . ?
C8 H8A 0.9900 . ?
C8 H8B 0.9900 . ?
C9 H9A 0.9800 . ?
C9 H9B 0.9800 . ?
C9 H9C 0.9800 . ?
C10 C11 1.510(16) . ?
C10 H10A 0.9900 . ?
C10 H10B 0.9900 . ?
C11 C12 1.524(14) . ?
C11 H11A 0.9900 . ?
C11 H11B 0.9900 . ?
C12 C13 1.513(15) . ?
C12 H12A 0.9900 . ?
C12 H12B 0.9900 . ?
C13 H13A 0.9900 . ?
C13 H13B 0.9900 . ?
